data_4121444
loop_
_publ_author_name
'Albers, Antonia'
'Demeshko, Serhiy'
'Dechert, Sebastian'
'Saouma, Caroline T.'
'Mayer, James M.'
'Meyer, Franc'

_publ_section_title
;
 Fast Proton-Coupled Electron Transfer Observed for a High-Fidelity
 Structural and Functional [2Fe-2S] Rieske Model.
;
_journal_issue 10
_journal_name_full 'Journal of the American Chemical Society'
_journal_page_first 3946
_journal_page_last 3954
_journal_paper_doi 10.1021/ja412449v
_journal_volume 136
_journal_year 2014
_chemical_formula_moiety 'C33 H23 Fe2 N4 S4 -, C8 H20 N +, 2(C3 H7 N O), C4 H10 O'
_chemical_formula_sum 'C51 H67 Fe2 N7 O3 S4'
_chemical_formula_weight 1066.05
_chemical_name_systematic
;
 ?
;
_space_group_crystal_system triclinic
_space_group_IT_number 2
_space_group_name_Hall '-P 1'
_space_group_name_H-M_alt 'P -1'
_symmetry_space_group_name_Hall '-P 1'
_symmetry_space_group_name_H-M 'P -1'
_atom_sites_solution_hydrogens mixed
_audit_creation_method SHELXL-2013
_cell_angle_alpha 73.265(3)
_cell_angle_beta 81.038(3)
_cell_angle_gamma 88.624(3)
_cell_formula_units_Z 2
_cell_length_a 10.2488(4)
_cell_length_b 15.4826(7)
_cell_length_c 17.6402(7)
_cell_measurement_reflns_used 35487
_cell_measurement_temperature 133(2)
_cell_measurement_theta_max 26.739
_cell_measurement_theta_min 1.374
_cell_volume 2647.2(2)
_computing_cell_refinement 'X-AREA (Stoe & Cie, 2002)'
_computing_data_collection 'X-AREA (Stoe & Cie, 2002)'
_computing_data_reduction 'X-AREA (Stoe & Cie, 2002)'
_computing_molecular_graphics 'DIAMOND (Brandenburg, 2001)'
_computing_publication_material 'SHELXL-2013 (Sheldrick, 2013)'
_computing_structure_refinement 'SHELXL-2013 (Sheldrick, 2013)'
_computing_structure_solution 'SHELXS-2013 (Sheldrick, 2013)'
_diffrn_ambient_temperature 133(2)
_diffrn_measured_fraction_theta_full 1.000
_diffrn_measured_fraction_theta_max 0.996
_diffrn_measurement_device_type 'Stoe IPDS II'
_diffrn_measurement_method \w
_diffrn_radiation_type MoK\a
_diffrn_radiation_wavelength 0.71073
_diffrn_reflns_av_R_equivalents 0.0730
_diffrn_reflns_av_unetI/netI 0.0584
_diffrn_reflns_Laue_measured_fraction_full 1.000
_diffrn_reflns_Laue_measured_fraction_max 0.996
_diffrn_reflns_limit_h_max 10
_diffrn_reflns_limit_h_min -12
_diffrn_reflns_limit_k_max 19
_diffrn_reflns_limit_k_min -19
_diffrn_reflns_limit_l_max 22
_diffrn_reflns_limit_l_min -22
_diffrn_reflns_number 35487
_diffrn_reflns_point_group_measured_fraction_full 1.000
_diffrn_reflns_point_group_measured_fraction_max 0.996
_diffrn_reflns_theta_full 25.242
_diffrn_reflns_theta_max 26.739
_diffrn_reflns_theta_min 1.374
_diffrn_source 'fine-focus sealed tube'
_exptl_absorpt_coefficient_mu 0.753
_exptl_absorpt_correction_T_max 0.9692
_exptl_absorpt_correction_T_min 0.8098
_exptl_absorpt_correction_type numerical
_exptl_absorpt_process_details 'X-RED (Stoe & Cie, 2002)'
_exptl_crystal_colour black
_exptl_crystal_density_diffrn 1.337
_exptl_crystal_description block
_exptl_crystal_F_000 1124
_exptl_crystal_size_max 0.500
_exptl_crystal_size_mid 0.090
_exptl_crystal_size_min 0.050
_refine_diff_density_max 0.742
_refine_diff_density_min -0.549
_refine_diff_density_rms 0.066
_refine_ls_extinction_method none
_refine_ls_goodness_of_fit_ref 1.039
_refine_ls_hydrogen_treatment mixed
_refine_ls_matrix_type full
_refine_ls_number_parameters 618
_refine_ls_number_reflns 11197
_refine_ls_number_restraints 0
_refine_ls_restrained_S_all 1.039
_refine_ls_R_factor_all 0.0733
_refine_ls_R_factor_gt 0.0500
_refine_ls_shift/su_max 0.001
_refine_ls_shift/su_mean 0.000
_refine_ls_structure_factor_coef Fsqd
_refine_ls_weighting_details 'w=1/[\s^2^(Fo^2^)+(0.0725P)^2^] where P=(Fo^2^+2Fc^2^)/3'
_refine_ls_weighting_scheme calc
_refine_ls_wR_factor_gt 0.1215
_refine_ls_wR_factor_ref 0.1311
_reflns_Friedel_coverage 0.000
_reflns_number_gt 8289
_reflns_number_total 11197
_reflns_threshold_expression 'I > 2\s(I)'
_cod_data_source_file ja412449v_si_002.cif
_cod_data_source_block NEt4_5H-ta23
_cod_database_code 4121444
_shelx_space_group_comment
;
The symmetry employed for this shelxl refinement is uniquely defined
by the following loop, which should always be used as a source of
symmetry information in preference to the above space-group names.
They are only intended as comments.
;
_shelx_estimated_absorpt_t_min 0.704
_shelx_estimated_absorpt_t_max 0.963
_shelxl_version_number 2013-4

loop_
_space_group_symop_operation_xyz
'x, y, z'
'-x, -y, -z'

loop_
_atom_site_label
_atom_site_type_symbol
_atom_site_fract_x
_atom_site_fract_y
_atom_site_fract_z
_atom_site_U_iso_or_equiv
_atom_site_adp_type
_atom_site_occupancy
_atom_site_site_symmetry_order
_atom_site_calc_flag
_atom_site_refinement_flags_posn
_atom_site_refinement_flags_adp
Fe1 Fe 0.76467(4) 0.20915(3) 0.69383(2) 0.03182(11) Uani 1 1 d . .
Fe2 Fe 0.75031(4) 0.03756(3) 0.78853(2) 0.03321(11) Uani 1 1 d . .
S1 S 0.59015(7) 0.13514(5) 0.77125(4) 0.03519(16) Uani 1 1 d . .
S2 S 0.92815(7) 0.11649(5) 0.71707(5) 0.04069(17) Uani 1 1 d . .
S3 S 0.77854(8) -0.02941(5) 0.91909(4) 0.03609(16) Uani 1 1 d . .
S4 S 0.69937(8) -0.08015(5) 0.74262(4) 0.03903(17) Uani 1 1 d . .
N1 N 0.8003(2) 0.33326(16) 0.69746(14) 0.0356(5) Uani 1 1 d . .
N2 N 0.8278(3) 0.48327(17) 0.65718(16) 0.0391(6) Uani 1 1 d . .
N3 N 0.7328(2) 0.25231(15) 0.58079(14) 0.0342(5) Uani 1 1 d . .
N4 N 0.6991(3) 0.34669(16) 0.46294(15) 0.0361(5) Uani 1 1 d . .
C1 C 0.7586(3) 0.41690(19) 0.56046(18) 0.0352(6) Uani 1 1 d . .
C2 C 0.7538(3) 0.50944(19) 0.50276(17) 0.0360(6) Uani 1 1 d . .
C3 C 0.8583(4) 0.5436(2) 0.4436(2) 0.0576(9) Uani 1 1 d . .
H3 H 0.9329 0.5073 0.4375 0.069 Uiso 1 1 calc R U
C4 C 0.8569(4) 0.6306(3) 0.3922(3) 0.0642(11) Uani 1 1 d . .
H4A H 0.9311 0.6536 0.3523 0.077 Uiso 1 1 calc R U
C5 C 0.7484(4) 0.6835(2) 0.3991(2) 0.0507(8) Uani 1 1 d . .
H5 H 0.7468 0.7427 0.3639 0.061 Uiso 1 1 calc R U
C6 C 0.6428(4) 0.6495(2) 0.4574(2) 0.0537(8) Uani 1 1 d . .
H6 H 0.5672 0.6854 0.4624 0.064 Uiso 1 1 calc R U
C7 C 0.6451(3) 0.5631(2) 0.5094(2) 0.0482(8) Uani 1 1 d . .
H7 H 0.5713 0.5406 0.5498 0.058 Uiso 1 1 calc R U
C8 C 0.7929(3) 0.40935(18) 0.63523(18) 0.0353(6) Uani 1 1 d . .
C9 C 0.8434(3) 0.36024(19) 0.75873(18) 0.0369(6) Uani 1 1 d . .
C10 C 0.8684(3) 0.3110(2) 0.8337(2) 0.0440(7) Uani 1 1 d . .
H10 H 0.8556 0.2474 0.8521 0.053 Uiso 1 1 calc R U
C11 C 0.9132(4) 0.3583(2) 0.8812(2) 0.0542(9) Uani 1 1 d . .
H11 H 0.9314 0.3263 0.9329 0.065 Uiso 1 1 calc R U
C12 C 0.9319(4) 0.4512(2) 0.8545(2) 0.0575(9) Uani 1 1 d . .
H12 H 0.9627 0.4813 0.8885 0.069 Uiso 1 1 calc R U
C13 C 0.9069(4) 0.5016(2) 0.7793(2) 0.0497(8) Uani 1 1 d . .
H13 H 0.9201 0.5653 0.7610 0.060 Uiso 1 1 calc R U
C14 C 0.8619(3) 0.45424(19) 0.73283(19) 0.0401(7) Uani 1 1 d . .
C15 C 0.7324(3) 0.34103(19) 0.53663(17) 0.0340(6) Uani 1 1 d . .
C16 C 0.6965(3) 0.20169(19) 0.53332(17) 0.0343(6) Uani 1 1 d . .
C17 C 0.6801(3) 0.1093(2) 0.54915(19) 0.0415(7) Uani 1 1 d . .
H17 H 0.6964 0.0689 0.5985 0.050 Uiso 1 1 calc R U
C18 C 0.6391(3) 0.0778(2) 0.4901(2) 0.0459(7) Uani 1 1 d . .
H18 H 0.6258 0.0148 0.4997 0.055 Uiso 1 1 calc R U
C19 C 0.6170(4) 0.1369(2) 0.4172(2) 0.0471(7) Uani 1 1 d . .
H19 H 0.5886 0.1133 0.3783 0.057 Uiso 1 1 calc R U
C20 C 0.6355(3) 0.2296(2) 0.40010(19) 0.0427(7) Uani 1 1 d . .
H20 H 0.6215 0.2700 0.3503 0.051 Uiso 1 1 calc R U
C21 C 0.6756(3) 0.25980(19) 0.45969(18) 0.0364(6) Uani 1 1 d . .
C22 C 0.6641(3) -0.12200(19) 0.95154(17) 0.0368(6) Uani 1 1 d . .
C23 C 0.5570(3) -0.1214(2) 1.01093(18) 0.0406(7) Uani 1 1 d . .
H23 H 0.5451 -0.0701 1.0303 0.049 Uiso 1 1 calc R U
C24 C 0.4673(4) -0.1933(2) 1.04266(19) 0.0479(8) Uani 1 1 d . .
H24 H 0.3950 -0.1909 1.0828 0.058 Uiso 1 1 calc R U
C25 C 0.4845(4) -0.2686(2) 1.0150(2) 0.0510(8) Uani 1 1 d . .
H25 H 0.4238 -0.3182 1.0360 0.061 Uiso 1 1 calc R U
C26 C 0.5904(4) -0.2711(2) 0.9568(2) 0.0450(7) Uani 1 1 d . .
H26 H 0.6010 -0.3233 0.9385 0.054 Uiso 1 1 calc R U
C27 C 0.6831(3) -0.19940(19) 0.92351(18) 0.0384(6) Uani 1 1 d . .
C28 C 0.7962(3) -0.21075(19) 0.8644(2) 0.0395(7) Uani 1 1 d . .
C29 C 0.8838(3) -0.2802(2) 0.8894(2) 0.0495(8) Uani 1 1 d . .
H29 H 0.8712 -0.3154 0.9439 0.059 Uiso 1 1 calc R U
C30 C 0.9879(4) -0.2988(2) 0.8371(3) 0.0578(10) Uani 1 1 d . .
H30 H 1.0456 -0.3465 0.8558 0.069 Uiso 1 1 calc R U
C31 C 1.0082(4) -0.2482(3) 0.7580(3) 0.0582(10) Uani 1 1 d . .
H31 H 1.0803 -0.2604 0.7219 0.070 Uiso 1 1 calc R U
C32 C 0.9226(3) -0.1794(2) 0.7310(2) 0.0496(8) Uani 1 1 d . .
H32 H 0.9372 -0.1445 0.6764 0.059 Uiso 1 1 calc R U
C33 C 0.8147(3) -0.16025(19) 0.78305(19) 0.0390(6) Uani 1 1 d . .
O1 O 0.9027(4) 0.66149(19) 0.5930(2) 0.0823(9) Uani 1 1 d . .
N5 N 0.8677(3) 0.8069(2) 0.53578(19) 0.0529(7) Uani 1 1 d . .
C51 C 0.9427(4) 0.7354(2) 0.5516(3) 0.0604(10) Uani 1 1 d . .
H51 H 1.0336 0.7425 0.5290 0.072 Uiso 1 1 calc R U
C52 C 0.7286(4) 0.8047(3) 0.5626(3) 0.0718(12) Uani 1 1 d . .
H52A H 0.7001 0.7433 0.5946 0.108 Uiso 1 1 calc R U
H52B H 0.6821 0.8232 0.5162 0.108 Uiso 1 1 calc R U
H52C H 0.7081 0.8461 0.5955 0.108 Uiso 1 1 calc R U
C53 C 0.9238(5) 0.8954(3) 0.4905(3) 0.0751(12) Uani 1 1 d . .
H53A H 1.0201 0.8916 0.4790 0.113 Uiso 1 1 calc R U
H53B H 0.9010 0.9380 0.5219 0.113 Uiso 1 1 calc R U
H53C H 0.8882 0.9161 0.4401 0.113 Uiso 1 1 calc R U
O2 O 0.6490(4) 0.46919(19) 0.32656(18) 0.0782(9) Uani 1 1 d . .
N6 N 0.6513(3) 0.6083(2) 0.24092(19) 0.0583(8) Uani 1 1 d . .
C61 C 0.7088(5) 0.5342(3) 0.2768(2) 0.0672(11) Uani 1 1 d . .
H61 H 0.8018 0.5307 0.2636 0.081 Uiso 1 1 calc R U
C62 C 0.5124(4) 0.6209(3) 0.2630(3) 0.0687(11) Uani 1 1 d . .
H62A H 0.4692 0.5625 0.2925 0.103 Uiso 1 1 calc R U
H62B H 0.4729 0.6474 0.2146 0.103 Uiso 1 1 calc R U
H62C H 0.5006 0.6615 0.2971 0.103 Uiso 1 1 calc R U
C63 C 0.7232(6) 0.6875(4) 0.1876(4) 0.1011(19) Uani 1 1 d . .
H63A H 0.8164 0.6730 0.1757 0.152 Uiso 1 1 calc R U
H63B H 0.7161 0.7361 0.2132 0.152 Uiso 1 1 calc R U
H63C H 0.6859 0.7069 0.1376 0.152 Uiso 1 1 calc R U
N7 N 0.7596(2) 0.05409(17) 0.16615(14) 0.0347(5) Uani 1 1 d . .
C71 C 0.6587(4) -0.0378(2) 0.30812(19) 0.0507(8) Uani 1 1 d . .
H71A H 0.5780 -0.0026 0.3041 0.076 Uiso 1 1 calc R U
H71B H 0.6756 -0.0551 0.3636 0.076 Uiso 1 1 calc R U
H71C H 0.6478 -0.0923 0.2918 0.076 Uiso 1 1 calc R U
C72 C 0.7733(3) 0.0181(2) 0.25431(17) 0.0381(6) Uani 1 1 d . .
H72A H 0.8535 -0.0189 0.2586 0.046 Uiso 1 1 calc R U
H72B H 0.7875 0.0699 0.2745 0.046 Uiso 1 1 calc R U
C73 C 0.8877(3) 0.1031(2) 0.12405(19) 0.0414(7) Uani 1 1 d . .
H73A H 0.9610 0.0607 0.1346 0.050 Uiso 1 1 calc R U
H73B H 0.9010 0.1526 0.1474 0.050 Uiso 1 1 calc R U
C74 C 0.8951(4) 0.1421(3) 0.0346(2) 0.0535(8) Uani 1 1 d . .
H74A H 0.8858 0.0935 0.0105 0.080 Uiso 1 1 calc R U
H74B H 0.9805 0.1734 0.0120 0.080 Uiso 1 1 calc R U
H74C H 0.8237 0.1850 0.0233 0.080 Uiso 1 1 calc R U
C75 C 0.8440(4) -0.0887(2) 0.1316(2) 0.0566(9) Uani 1 1 d . .
H75A H 0.9267 -0.0566 0.1033 0.085 Uiso 1 1 calc R U
H75B H 0.8223 -0.1324 0.1046 0.085 Uiso 1 1 calc R U
H75C H 0.8541 -0.1204 0.1870 0.085 Uiso 1 1 calc R U
C76 C 0.7341(3) -0.0218(2) 0.13135(18) 0.0423(7) Uani 1 1 d . .
H76A H 0.6522 -0.0548 0.1621 0.051 Uiso 1 1 calc R U
H76B H 0.7186 0.0050 0.0754 0.051 Uiso 1 1 calc R U
C77 C 0.6422(3) 0.1156(2) 0.1549(2) 0.0478(8) Uani 1 1 d . .
H77A H 0.6323 0.1336 0.0975 0.057 Uiso 1 1 calc R U
H77B H 0.5614 0.0810 0.1856 0.057 Uiso 1 1 calc R U
C78 C 0.6514(4) 0.1997(3) 0.1806(2) 0.0621(10) Uani 1 1 d . .
H78A H 0.6708 0.1832 0.2356 0.093 Uiso 1 1 calc R U
H78B H 0.5673 0.2310 0.1783 0.093 Uiso 1 1 calc R U
H78C H 0.7222 0.2395 0.1447 0.093 Uiso 1 1 calc R U
C81 C 0.2580(7) 0.5305(4) 0.9520(5) 0.118(2) Uani 1 1 d . .
H81A H 0.1975 0.4795 0.9600 0.178 Uiso 1 1 calc R U
H81B H 0.2145 0.5871 0.9293 0.178 Uiso 1 1 calc R U
H81C H 0.2824 0.5304 1.0036 0.178 Uiso 1 1 calc R U
C82 C 0.3698(10) 0.5228(5) 0.9003(6) 0.173(5) Uani 1 1 d . .
H82A H 0.4078 0.4645 0.9266 0.208 Uiso 1 1 calc R U
H82B H 0.3370 0.5142 0.8530 0.208 Uiso 1 1 calc R U
O3 O 0.4627(5) 0.5738(3) 0.8732(4) 0.150(2) Uani 1 1 d . .
C83 C 0.5742(8) 0.5620(5) 0.8280(6) 0.145(3) Uani 1 1 d . .
H83A H 0.5641 0.5066 0.8118 0.174 Uiso 1 1 calc R U
H83B H 0.6462 0.5519 0.8608 0.174 Uiso 1 1 calc R U
C84 C 0.6127(8) 0.6347(5) 0.7577(4) 0.122(2) Uani 1 1 d . .
H84A H 0.6926 0.6188 0.7266 0.182 Uiso 1 1 calc R U
H84B H 0.6306 0.6888 0.7730 0.182 Uiso 1 1 calc R U
H84C H 0.5413 0.6465 0.7252 0.182 Uiso 1 1 calc R U
H2 H 0.837(5) 0.538(3) 0.630(3) 0.080 Uiso 1 1 d . U
H4 H 0.688(5) 0.400(3) 0.421(3) 0.080 Uiso 1 1 d . U

loop_
_atom_site_aniso_label
_atom_site_aniso_U_11
_atom_site_aniso_U_22
_atom_site_aniso_U_33
_atom_site_aniso_U_23
_atom_site_aniso_U_13
_atom_site_aniso_U_12
Fe1 0.0325(2) 0.02883(19) 0.0331(2) -0.00611(16) -0.00679(17) -0.00197(15)
Fe2 0.0366(2) 0.0304(2) 0.0324(2) -0.00642(16) -0.00925(17) -0.00123(16)
S1 0.0321(3) 0.0346(3) 0.0367(4) -0.0063(3) -0.0057(3) -0.0025(3)
S2 0.0321(4) 0.0396(4) 0.0467(4) -0.0062(3) -0.0074(3) 0.0021(3)
S3 0.0437(4) 0.0320(3) 0.0337(3) -0.0073(3) -0.0126(3) -0.0031(3)
S4 0.0463(4) 0.0366(4) 0.0371(4) -0.0120(3) -0.0126(3) -0.0014(3)
N1 0.0346(12) 0.0358(12) 0.0365(13) -0.0102(10) -0.0049(10) -0.0047(10)
N2 0.0460(14) 0.0303(11) 0.0409(13) -0.0089(10) -0.0084(12) -0.0046(11)
N3 0.0375(13) 0.0297(11) 0.0350(12) -0.0069(9) -0.0083(10) 0.0005(9)
N4 0.0408(13) 0.0325(12) 0.0329(12) -0.0060(10) -0.0065(11) -0.0001(10)
C1 0.0344(14) 0.0321(13) 0.0366(15) -0.0073(11) -0.0026(12) -0.0017(11)
C2 0.0382(15) 0.0331(13) 0.0348(14) -0.0069(11) -0.0048(12) -0.0025(12)
C3 0.049(2) 0.0456(18) 0.060(2) 0.0031(16) 0.0097(18) 0.0111(16)
C4 0.051(2) 0.055(2) 0.061(2) 0.0107(18) 0.0145(19) 0.0029(17)
C5 0.055(2) 0.0350(15) 0.054(2) -0.0011(14) -0.0075(17) 0.0042(14)
C6 0.050(2) 0.0439(17) 0.059(2) -0.0056(16) -0.0012(17) 0.0113(15)
C7 0.0409(17) 0.0435(17) 0.0500(18) -0.0030(14) 0.0035(15) 0.0007(14)
C8 0.0346(14) 0.0284(13) 0.0405(15) -0.0073(11) -0.0032(12) -0.0030(11)
C9 0.0337(14) 0.0370(14) 0.0413(15) -0.0134(12) -0.0049(13) -0.0051(12)
C10 0.0478(18) 0.0389(15) 0.0471(17) -0.0111(13) -0.0142(15) -0.0066(13)
C11 0.068(2) 0.0498(19) 0.0472(19) -0.0098(15) -0.0229(18) -0.0044(17)
C12 0.069(2) 0.052(2) 0.059(2) -0.0207(17) -0.0217(19) -0.0118(17)
C13 0.056(2) 0.0384(16) 0.059(2) -0.0161(15) -0.0161(17) -0.0077(14)
C14 0.0399(16) 0.0342(14) 0.0464(17) -0.0109(13) -0.0081(14) -0.0035(12)
C15 0.0320(14) 0.0353(14) 0.0324(14) -0.0064(11) -0.0050(11) 0.0006(11)
C16 0.0358(15) 0.0346(14) 0.0324(14) -0.0095(11) -0.0051(12) -0.0003(11)
C17 0.0482(18) 0.0350(14) 0.0412(16) -0.0092(12) -0.0101(14) -0.0002(13)
C18 0.056(2) 0.0384(15) 0.0453(17) -0.0147(13) -0.0075(15) -0.0022(14)
C19 0.055(2) 0.0478(17) 0.0443(17) -0.0215(15) -0.0097(15) 0.0003(15)
C20 0.0492(18) 0.0444(16) 0.0357(15) -0.0124(13) -0.0087(14) 0.0034(14)
C21 0.0367(15) 0.0363(14) 0.0357(14) -0.0113(12) -0.0027(12) 0.0001(12)
C22 0.0446(16) 0.0328(13) 0.0338(14) -0.0046(11) -0.0181(13) -0.0005(12)
C23 0.0454(17) 0.0458(16) 0.0310(14) -0.0067(12) -0.0147(13) -0.0029(13)
C24 0.0482(18) 0.061(2) 0.0331(15) -0.0078(14) -0.0106(14) -0.0079(15)
C25 0.055(2) 0.0511(18) 0.0409(17) 0.0006(14) -0.0119(16) -0.0177(16)
C26 0.059(2) 0.0311(14) 0.0442(17) -0.0032(12) -0.0183(16) -0.0055(14)
C27 0.0435(16) 0.0315(14) 0.0392(15) -0.0033(12) -0.0156(13) -0.0022(12)
C28 0.0445(17) 0.0283(13) 0.0502(17) -0.0132(12) -0.0167(14) -0.0027(12)
C29 0.0527(19) 0.0313(14) 0.068(2) -0.0135(15) -0.0222(17) 0.0005(14)
C30 0.052(2) 0.0419(17) 0.093(3) -0.034(2) -0.025(2) 0.0033(15)
C31 0.0454(19) 0.059(2) 0.089(3) -0.049(2) -0.0124(19) 0.0013(16)
C32 0.0467(18) 0.0540(19) 0.058(2) -0.0306(17) -0.0079(16) -0.0050(15)
C33 0.0415(16) 0.0338(14) 0.0475(17) -0.0176(13) -0.0124(14) -0.0026(12)
O1 0.112(3) 0.0435(15) 0.087(2) -0.0121(14) -0.014(2) -0.0112(16)
N5 0.0524(17) 0.0533(16) 0.0559(17) -0.0238(14) -0.0010(14) -0.0007(14)
C51 0.067(2) 0.0391(18) 0.070(2) -0.0120(17) -0.002(2) -0.0067(17)
C52 0.058(2) 0.075(3) 0.086(3) -0.031(2) -0.005(2) -0.008(2)
C53 0.085(3) 0.049(2) 0.080(3) -0.007(2) 0.000(3) 0.003(2)
O2 0.116(3) 0.0532(15) 0.0605(17) 0.0037(13) -0.0375(18) 0.0005(16)
N6 0.0522(18) 0.0537(17) 0.0542(18) 0.0060(14) -0.0052(15) 0.0020(14)
C61 0.068(3) 0.072(3) 0.051(2) 0.000(2) -0.015(2) 0.021(2)
C62 0.057(2) 0.065(2) 0.081(3) -0.022(2) -0.003(2) 0.010(2)
C63 0.081(3) 0.093(4) 0.090(4) 0.037(3) -0.014(3) -0.018(3)
N7 0.0310(12) 0.0436(13) 0.0318(12) -0.0119(10) -0.0091(10) -0.0020(10)
C71 0.064(2) 0.0550(19) 0.0340(16) -0.0112(14) -0.0121(15) -0.0113(16)
C72 0.0400(16) 0.0457(16) 0.0330(14) -0.0138(13) -0.0140(13) 0.0029(13)
C73 0.0346(15) 0.0454(16) 0.0461(17) -0.0159(14) -0.0048(13) -0.0090(13)
C74 0.055(2) 0.0547(19) 0.0469(19) -0.0103(16) -0.0015(16) -0.0122(16)
C75 0.077(3) 0.0467(18) 0.056(2) -0.0248(16) -0.0208(19) -0.0005(17)
C76 0.0451(17) 0.0500(17) 0.0349(15) -0.0159(13) -0.0061(13) -0.0171(14)
C77 0.0414(17) 0.064(2) 0.0391(16) -0.0127(15) -0.0144(14) 0.0126(15)
C78 0.073(3) 0.066(2) 0.054(2) -0.0215(19) -0.023(2) 0.032(2)
C81 0.106(5) 0.081(4) 0.148(6) -0.018(4) 0.013(5) -0.008(3)
C82 0.218(10) 0.100(5) 0.187(8) -0.087(5) 0.108(8) -0.073(6)
O3 0.105(3) 0.082(3) 0.253(7) -0.081(4) 0.062(4) -0.017(2)
C83 0.136(6) 0.109(5) 0.196(9) -0.096(6) 0.061(6) -0.017(4)
C84 0.141(6) 0.108(5) 0.115(5) -0.038(4) -0.013(5) 0.056(5)

loop_
_atom_type_symbol
_atom_type_description
_atom_type_scat_dispersion_real
_atom_type_scat_dispersion_imag
_atom_type_scat_source
C C 0.0033 0.0016 'International Tables Vol C Tables 4.2.6.8 and 6.1.1.4'
H H 0.0000 0.0000 'International Tables Vol C Tables 4.2.6.8 and 6.1.1.4'
N N 0.0061 0.0033 'International Tables Vol C Tables 4.2.6.8 and 6.1.1.4'
O O 0.0106 0.0060 'International Tables Vol C Tables 4.2.6.8 and 6.1.1.4'
S S 0.1246 0.1234 'International Tables Vol C Tables 4.2.6.8 and 6.1.1.4'
Fe Fe 0.3463 0.8444 'International Tables Vol C Tables 4.2.6.8 and 6.1.1.4'

loop_
_geom_angle_atom_site_label_1
_geom_angle_atom_site_label_2
_geom_angle_atom_site_label_3
_geom_angle
N1 Fe1 N3 92.61(10)
N1 Fe1 S2 114.66(8)
N3 Fe1 S2 116.22(7)
N1 Fe1 S1 118.31(7)
N3 Fe1 S1 110.36(7)
S2 Fe1 S1 104.90(3)
N1 Fe1 Fe2 140.27(7)
N3 Fe1 Fe2 127.11(7)
S2 Fe1 Fe2 52.74(2)
S1 Fe1 Fe2 52.30(2)
S1 Fe2 S2 103.80(3)
S1 Fe2 S4 107.94(3)
S2 Fe2 S4 113.19(3)
S1 Fe2 S3 115.82(3)
S2 Fe2 S3 111.86(3)
S4 Fe2 S3 104.45(3)
S1 Fe2 Fe1 52.08(2)
S2 Fe2 Fe1 51.86(2)
S4 Fe2 Fe1 121.47(3)
S3 Fe2 Fe1 134.08(2)
Fe1 S1 Fe2 75.62(3)
Fe1 S2 Fe2 75.40(3)
C22 S3 Fe2 103.71(9)
C33 S4 Fe2 100.45(9)
C8 N1 C9 107.3(2)
C8 N1 Fe1 124.09(19)
C9 N1 Fe1 128.5(2)
C14 N2 C8 109.0(2)
C15 N3 C16 106.6(2)
C15 N3 Fe1 125.03(18)
C16 N3 Fe1 128.22(19)
C15 N4 C21 108.4(2)
C8 C1 C15 122.0(3)
C8 C1 C2 118.6(2)
C15 C1 C2 119.4(3)
C3 C2 C7 118.3(3)
C3 C2 C1 120.9(3)
C7 C2 C1 120.8(3)
C2 C3 C4 121.2(3)
C5 C4 C3 120.2(3)
C6 C5 C4 119.1(3)
C5 C6 C7 120.6(3)
C2 C7 C6 120.6(3)
N1 C8 N2 108.8(3)
N1 C8 C1 128.8(2)
N2 C8 C1 122.4(3)
C10 C9 N1 131.2(3)
C10 C9 C14 120.5(3)
N1 C9 C14 108.2(3)
C9 C10 C11 117.4(3)
C12 C11 C10 121.4(3)
C11 C12 C13 121.8(3)
C14 C13 C12 116.4(3)
N2 C14 C13 130.8(3)
N2 C14 C9 106.7(2)
C13 C14 C9 122.5(3)
N3 C15 N4 109.6(2)
N3 C15 C1 127.3(3)
N4 C15 C1 123.1(3)
C17 C16 N3 130.5(3)
C17 C16 C21 120.4(3)
N3 C16 C21 109.1(2)
C16 C17 C18 117.6(3)
C17 C18 C19 121.3(3)
C20 C19 C18 121.6(3)
C21 C20 C19 116.3(3)
C20 C21 N4 130.9(3)
C20 C21 C16 122.8(3)
N4 C21 C16 106.3(2)
C23 C22 C27 118.9(3)
C23 C22 S3 118.7(2)
C27 C22 S3 122.3(2)
C24 C23 C22 122.3(3)
C25 C24 C23 119.1(3)
C26 C25 C24 119.7(3)
C25 C26 C27 122.5(3)
C26 C27 C22 117.5(3)
C26 C27 C28 118.2(3)
C22 C27 C28 124.3(3)
C29 C28 C33 118.3(3)
C29 C28 C27 118.0(3)
C33 C28 C27 123.5(3)
C30 C29 C28 121.9(4)
C31 C30 C29 119.9(4)
C30 C31 C32 119.7(4)
C31 C32 C33 121.2(4)
C32 C33 C28 118.9(3)
C32 C33 S4 118.8(3)
C28 C33 S4 122.1(2)
C51 N5 C52 123.7(4)
C51 N5 C53 121.2(3)
C52 N5 C53 115.1(4)
O1 C51 N5 124.0(4)
C61 N6 C62 120.8(4)
C61 N6 C63 123.5(4)
C62 N6 C63 114.9(4)
O2 C61 N6 123.8(4)
C73 N7 C77 111.8(2)
C73 N7 C76 110.4(2)
C77 N7 C76 105.9(2)
C73 N7 C72 106.4(2)
C77 N7 C72 111.0(2)
C76 N7 C72 111.3(2)
C71 C72 N7 116.0(2)
N7 C73 C74 114.6(3)
C75 C76 N7 115.0(2)
C78 C77 N7 114.9(3)
O3 C82 C81 129.1(6)
C82 O3 C83 128.1(5)
O3 C83 C84 115.0(8)

loop_
_geom_bond_atom_site_label_1
_geom_bond_atom_site_label_2
_geom_bond_distance
Fe1 N1 1.985(2)
Fe1 N3 1.988(2)
Fe1 S2 2.1893(9)
Fe1 S1 2.1939(8)
Fe1 Fe2 2.6938(6)
Fe2 S1 2.2003(8)
Fe2 S2 2.2155(9)
Fe2 S4 2.2972(8)
Fe2 S3 2.2980(8)
S3 C22 1.777(3)
S4 C33 1.768(3)
N1 C8 1.369(4)
N1 C9 1.399(4)
N2 C14 1.377(4)
N2 C8 1.381(4)
N3 C15 1.371(4)
N3 C16 1.394(3)
N4 C15 1.373(4)
N4 C21 1.391(4)
C1 C8 1.390(4)
C1 C15 1.401(4)
C1 C2 1.504(4)
C2 C3 1.370(5)
C2 C7 1.384(5)
C3 C4 1.391(5)
C4 C5 1.375(5)
C5 C6 1.369(5)
C6 C7 1.390(5)
C9 C10 1.382(4)
C9 C14 1.402(4)
C10 C11 1.392(4)
C11 C12 1.387(5)
C12 C13 1.390(5)
C13 C14 1.380(4)
C16 C17 1.386(4)
C16 C21 1.395(4)
C17 C18 1.392(4)
C18 C19 1.395(5)
C19 C20 1.390(4)
C20 C21 1.385(4)
C22 C23 1.396(5)
C22 C27 1.421(4)
C23 C24 1.388(5)
C24 C25 1.385(5)
C25 C26 1.381(5)
C26 C27 1.408(4)
C27 C28 1.477(5)
C28 C29 1.400(4)
C28 C33 1.408(5)
C29 C30 1.380(5)
C30 C31 1.376(6)
C31 C32 1.387(5)
C32 C33 1.406(5)
O1 C51 1.208(5)
N5 C51 1.320(5)
N5 C52 1.429(5)
N5 C53 1.452(5)
O2 C61 1.230(5)
N6 C61 1.315(5)
N6 C62 1.440(5)
N6 C63 1.447(5)
N7 C73 1.507(4)
N7 C77 1.518(4)
N7 C76 1.519(3)
N7 C72 1.521(4)
C71 C72 1.503(5)
C73 C74 1.508(5)
C75 C76 1.511(5)
C77 C78 1.506(5)
C81 C82 1.375(9)
C82 O3 1.199(8)
O3 C83 1.329(7)
C83 C84 1.422(10)

loop_
_geom_hbond_atom_site_label_D
_geom_hbond_atom_site_label_H
_geom_hbond_atom_site_label_A
_geom_hbond_distance_DH
_geom_hbond_distance_HA
_geom_hbond_distance_DA
_geom_hbond_angle_DHA
N2 H2 O1 0.84(5) 1.94(5) 2.742(4) 160(5)
N4 H4 O2 0.95(5) 1.81(5) 2.713(4) 159(4)
